data_7710835
loop_
_publ_author_name
'Jiang, Wen'
'Zhang, Lijun'
'Zhang, Lixin'

_publ_section_title
;
 Reactivity of Mixed Methyl-Aminobenzyl Guanidinate Lutetium Complex
 towards iPrN=C=NiPr, CS2 and Ph2PH
;
_journal_name_full 'Dalton Transactions'
_journal_paper_doi 10.1039/D2DT02008D
_journal_year 2022
_chemical_formula_sum 'C109.25 H114.25 Lu2 N6'
_chemical_formula_weight 1861.25
_space_group_crystal_system monoclinic
_space_group_IT_number 14
_space_group_name_Hall '-P 2ybc'
_space_group_name_H-M_alt 'P 1 21/c 1'
_atom_sites_solution_hydrogens geom
_audit_creation_method SHELXL-2016/6
_audit_update_record
;
2022-01-10 deposited with the CCDC.	2022-07-28 downloaded from the CCDC.
;
_cell_angle_alpha 90
_cell_angle_beta 108.391(2)
_cell_angle_gamma 90
_cell_formula_units_Z 4
_cell_length_a 34.1224(14)
_cell_length_b 12.8198(5)
_cell_length_c 23.4595(10)
_cell_measurement_reflns_used 9989
_cell_measurement_temperature 173(2)
_cell_measurement_theta_max 56.11
_cell_measurement_theta_min 3.28
_cell_volume 9738.0(7)
_computing_cell_refinement 'Bruker SAINT'
_computing_data_collection 'Bruker APEX2'
_computing_data_reduction 'Bruker SAINT'
_computing_molecular_graphics 'Bruker SHELXTL'
_computing_publication_material 'Bruker SHELXTL'
_computing_structure_refinement 'SHELXL-2016/6 (Sheldrick, 2016)'
_computing_structure_solution 'SHELXT 2014/5 (Sheldrick, 2014)'
_diffrn_ambient_temperature 173(2)
_diffrn_measured_fraction_theta_full 0.998
_diffrn_measured_fraction_theta_max 0.992
_diffrn_measurement_device_type 'Bruker APEX-II CCD'
_diffrn_measurement_method '\f and \w scans'
_diffrn_radiation_type GaK\a
_diffrn_radiation_wavelength 1.34138
_diffrn_reflns_av_R_equivalents 0.1127
_diffrn_reflns_av_unetI/netI 0.0749
_diffrn_reflns_Laue_measured_fraction_full 0.998
_diffrn_reflns_Laue_measured_fraction_max 0.992
_diffrn_reflns_limit_h_max 41
_diffrn_reflns_limit_h_min -41
_diffrn_reflns_limit_k_max 15
_diffrn_reflns_limit_k_min -15
_diffrn_reflns_limit_l_max 28
_diffrn_reflns_limit_l_min -28
_diffrn_reflns_number 114001
_diffrn_reflns_point_group_measured_fraction_full 0.998
_diffrn_reflns_point_group_measured_fraction_max 0.992
_diffrn_reflns_theta_full 53.594
_diffrn_reflns_theta_max 55.254
_diffrn_reflns_theta_min 3.279
_exptl_absorpt_coefficient_mu 2.729
_exptl_absorpt_correction_T_max 0.117
_exptl_absorpt_correction_T_min 0.038
_exptl_absorpt_correction_type multi-scan
_exptl_absorpt_process_details sadabs
_exptl_crystal_colour red
_exptl_crystal_density_diffrn 1.270
_exptl_crystal_description block
_exptl_crystal_F_000 3815
_exptl_crystal_size_max 0.050
_exptl_crystal_size_mid 0.050
_exptl_crystal_size_min 0.040
_refine_diff_density_max 0.826
_refine_diff_density_min -0.464
_refine_diff_density_rms 0.086
_refine_ls_extinction_coef 0.00059(3)
_refine_ls_extinction_expression Fc^*^=kFc[1+0.001xFc^2^\l^3^/sin(2\q)]^-1/4^
_refine_ls_extinction_method 'SHELXL-2016/6 (Sheldrick 2016)'
_refine_ls_goodness_of_fit_ref 1.022
_refine_ls_hydrogen_treatment constr
_refine_ls_matrix_type full
_refine_ls_number_parameters 1142
_refine_ls_number_reflns 18621
_refine_ls_number_restraints 572
_refine_ls_restrained_S_all 1.013
_refine_ls_R_factor_all 0.0868
_refine_ls_R_factor_gt 0.0506
_refine_ls_shift/su_max 0.002
_refine_ls_shift/su_mean 0.000
_refine_ls_structure_factor_coef Fsqd
_refine_ls_weighting_details 'w=1/[\s^2^(Fo^2^)+(0.0630P)^2^+6.8609P] where P=(Fo^2^+2Fc^2^)/3'
_refine_ls_weighting_scheme calc
_refine_ls_wR_factor_gt 0.1251
_refine_ls_wR_factor_ref 0.1420
_reflns_Friedel_coverage 0.000
_reflns_number_gt 12281
_reflns_number_total 18621
_reflns_threshold_expression 'I > 2\s(I)'
_cod_data_source_file d2dt02008d2.cif
_cod_data_source_block platon_sq_CCDC1
_cod_original_sg_symbol_H-M 'P 21/c'
_cod_database_code 7710835
_shelx_shelxl_version_number 2016/6
_shelx_space_group_comment
; 
The symmetry employed for this shelxl refinement is uniquely defined 
by the following loop, which should always be used as a source of 
symmetry information in preference to the above space-group names. 
They are only intended as comments. 
;
_shelx_estimated_absorpt_t_min 0.876
_shelx_estimated_absorpt_t_max 0.899

loop_
_space_group_symop_operation_xyz
'x, y, z'
'-x, y+1/2, -z+1/2'
'-x, -y, -z'
'x, -y-1/2, z-1/2'

loop_
_atom_site_label
_atom_site_type_symbol
_atom_site_fract_x
_atom_site_fract_y
_atom_site_fract_z
_atom_site_U_iso_or_equiv
_atom_site_adp_type
_atom_site_occupancy
_atom_site_site_symmetry_order
_atom_site_calc_flag
_atom_site_refinement_flags_posn
_atom_site_refinement_flags_adp
_atom_site_refinement_flags_occupancy
_atom_site_disorder_assembly
_atom_site_disorder_group
Lu1 Lu 0.78171(2) 0.79324(2) 0.40644(2) 0.02042(10) Uani 1 1 d . . . . .
Lu2 Lu 0.68138(2) 0.79904(2) 0.40982(2) 0.01995(10) Uani 1 1 d . . . . .
C1 C 0.65766(16) 0.9147(4) 0.3312(2) 0.0542(13) Uani 1 1 d . . . . .
C2 C 0.69408(16) 0.9111(4) 0.3228(2) 0.0519(13) Uani 1 1 d . . . . .
C3 C 0.73087(17) 0.9026(4) 0.3192(2) 0.0537(13) Uani 1 1 d . . . . .
C4 C 0.76994(16) 0.8920(4) 0.3197(2) 0.0555(13) Uani 1 1 d . . . . .
C5 C 0.62415(17) 0.9834(5) 0.2955(3) 0.0616(14) Uani 1 1 d . . . . .
C6 C 0.58480(19) 0.9745(5) 0.2988(3) 0.0765(18) Uani 1 1 d . . . . .
H6 H 0.578946 0.920618 0.322732 0.092 Uiso 1 1 calc R U . . .
C7 C 0.5531(2) 1.0425(6) 0.2681(3) 0.089(2) Uani 1 1 d . . . . .
H7 H 0.526117 1.034741 0.271096 0.107 Uiso 1 1 calc R U . . .
C8 C 0.5615(2) 1.1206(6) 0.2337(3) 0.094(2) Uani 1 1 d . . . . .
H8 H 0.540379 1.168355 0.213478 0.113 Uiso 1 1 calc R U . . .
C9 C 0.6006(2) 1.1302(6) 0.2282(4) 0.097(2) Uani 1 1 d . . . . .
H9 H 0.606250 1.183788 0.203888 0.116 Uiso 1 1 calc R U . . .
C10 C 0.6312(2) 1.0614(5) 0.2582(3) 0.0764(18) Uani 1 1 d . . . . .
H10 H 0.657743 1.067132 0.253505 0.092 Uiso 1 1 calc R U . . .
C11 C 0.78522(19) 0.9458(4) 0.2756(3) 0.0626(15) Uani 1 1 d . . . . .
C12 C 0.7595(2) 1.0015(5) 0.2280(3) 0.0736(17) Uani 1 1 d . . . . .
H12 H 0.731018 1.007363 0.223968 0.088 Uiso 1 1 calc R U . . .
C13 C 0.7745(3) 1.0489(6) 0.1860(3) 0.097(2) Uani 1 1 d . . . . .
H13 H 0.755982 1.085670 0.153327 0.116 Uiso 1 1 calc R U . . .
C14 C 0.8149(3) 1.0437(6) 0.1909(4) 0.102(3) Uani 1 1 d . . . . .
H14 H 0.825026 1.077843 0.162367 0.123 Uiso 1 1 calc R U . . .
C15 C 0.8415(3) 0.9882(6) 0.2377(4) 0.109(3) Uani 1 1 d . . . . .
H15 H 0.869954 0.983406 0.241533 0.131 Uiso 1 1 calc R U . . .
C16 C 0.8262(2) 0.9393(5) 0.2796(3) 0.086(2) Uani 1 1 d . . . . .
H16 H 0.844556 0.900621 0.311449 0.103 Uiso 1 1 calc R U . . .
C17 C 0.72421(16) 0.6705(4) 0.3826(3) 0.0512(12) Uani 1 1 d . . . . .
C18 C 0.72037(16) 0.5844(4) 0.3584(2) 0.0519(12) Uani 1 1 d D . . . .
C19 C 0.7179(4) 0.4803(6) 0.3348(6) 0.0676(19) Uani 0.454(11) 1 d DG U P A 1
C20 C 0.6925(4) 0.4078(8) 0.3498(6) 0.079(2) Uani 0.454(11) 1 d G U P A 1
H20 H 0.675971 0.428180 0.373718 0.095 Uiso 0.454(11) 1 calc R U P A 1
C21 C 0.6914(4) 0.3054(8) 0.3298(7) 0.085(2) Uani 0.454(11) 1 d G U P A 1
H21 H 0.674021 0.255822 0.340101 0.101 Uiso 0.454(11) 1 calc R U P A 1
C22 C 0.7156(4) 0.2756(7) 0.2948(6) 0.083(2) Uani 0.454(11) 1 d G U P A 1
H22 H 0.714811 0.205577 0.281195 0.100 Uiso 0.454(11) 1 calc R U P A 1
C23 C 0.7410(4) 0.3481(9) 0.2798(6) 0.080(2) Uani 0.454(11) 1 d G U P A 1
H23 H 0.757551 0.327690 0.255905 0.096 Uiso 0.454(11) 1 calc R U P A 1
C24 C 0.7421(4) 0.4505(8) 0.2998(6) 0.070(2) Uani 0.454(11) 1 d G U P A 1
H24 H 0.759502 0.500048 0.289521 0.084 Uiso 0.454(11) 1 calc R U P A 1
C25 C 0.74679(15) 0.8769(4) 0.4682(2) 0.0497(12) Uani 1 1 d . . . . .
C26 C 0.75367(15) 0.9488(4) 0.5045(2) 0.0479(12) Uani 1 1 d . . . . .
C27 C 0.76303(16) 1.0309(4) 0.5490(3) 0.0532(13) Uani 1 1 d . . . . .
C28 C 0.7587(2) 1.1340(5) 0.5326(3) 0.0771(18) Uani 1 1 d . . . . .
H28 H 0.749213 1.151778 0.491208 0.093 Uiso 1 1 calc R U . . .
C29 C 0.7680(2) 1.2138(5) 0.5758(3) 0.088(2) Uani 1 1 d . . . . .
H29 H 0.765157 1.285118 0.564172 0.106 Uiso 1 1 calc R U . . .
C30 C 0.7813(2) 1.1856(5) 0.6361(4) 0.083(2) Uani 1 1 d . . . . .
H30 H 0.787976 1.238205 0.666144 0.099 Uiso 1 1 calc R U . . .
C31 C 0.7850(2) 1.0826(5) 0.6525(3) 0.085(2) Uani 1 1 d . . . . .
H31 H 0.793643 1.064029 0.693836 0.102 Uiso 1 1 calc R U . . .
C32 C 0.7763(2) 1.0058(5) 0.6092(3) 0.0701(16) Uani 1 1 d . . . . .
H32 H 0.779462 0.934605 0.620942 0.084 Uiso 1 1 calc R U . . .
C33 C 0.86470(15) 0.7518(4) 0.4550(2) 0.0467(11) Uani 1 1 d . . . . .
C34 C 0.86028(15) 0.9142(4) 0.5111(3) 0.0560(14) Uani 1 1 d . . . . .
C35 C 0.87397(17) 0.8873(5) 0.5718(3) 0.0696(17) Uani 1 1 d . . . . .
C36 C 0.8830(2) 0.9690(7) 0.6145(3) 0.091(2) Uani 1 1 d . . . . .
H36 H 0.892626 0.952635 0.656140 0.109 Uiso 1 1 calc R U . . .
C37 C 0.8782(2) 1.0720(8) 0.5967(5) 0.097(2) Uani 1 1 d . U . . .
H37 H 0.883565 1.126028 0.625948 0.117 Uiso 1 1 calc R U . . .
C38 C 0.8660(2) 1.0954(6) 0.5387(5) 0.099(3) Uani 1 1 d . . . . .
H38 H 0.863438 1.166832 0.527285 0.119 Uiso 1 1 calc R U . . .
C39 C 0.85670(18) 1.0199(4) 0.4939(3) 0.0706(18) Uani 1 1 d . . . . .
C40 C 0.8450(2) 1.0516(5) 0.4277(4) 0.088(2) Uani 1 1 d . . . . .
H40 H 0.840133 0.985891 0.403496 0.106 Uiso 1 1 calc R U . . .
C41 C 0.8811(2) 1.1099(6) 0.4149(4) 0.110(3) Uani 1 1 d . U . . .
H41A H 0.888747 1.170988 0.441178 0.164 Uiso 1 1 calc R U . . .
H41B H 0.872495 1.132399 0.372845 0.164 Uiso 1 1 calc R U . . .
H41C H 0.904947 1.063107 0.422572 0.164 Uiso 1 1 calc R U . . .
C42 C 0.8055(2) 1.1154(5) 0.4068(4) 0.103(3) Uani 1 1 d . . . . .
H42A H 0.782411 1.073557 0.410490 0.154 Uiso 1 1 calc R U . . .
H42B H 0.800133 1.135625 0.364727 0.154 Uiso 1 1 calc R U . . .
H42C H 0.808552 1.178159 0.431664 0.154 Uiso 1 1 calc R U . . .
C43 C 0.87621(19) 0.7746(6) 0.5922(3) 0.0778(19) Uani 1 1 d . . . . .
H43 H 0.879336 0.730734 0.558696 0.093 Uiso 1 1 calc R U . . .
C44 C 0.9131(3) 0.7509(9) 0.6477(3) 0.127(3) Uani 1 1 d . . . . .
H44A H 0.938786 0.762794 0.638345 0.190 Uiso 1 1 calc R U . . .
H44B H 0.911861 0.677973 0.659515 0.190 Uiso 1 1 calc R U . . .
H44C H 0.912315 0.796729 0.680739 0.190 Uiso 1 1 calc R U . . .
C45 C 0.8356(2) 0.7422(7) 0.6023(4) 0.096(2) Uani 1 1 d . . . . .
H45A H 0.831670 0.783102 0.635332 0.144 Uiso 1 1 calc R U . . .
H45B H 0.836778 0.667824 0.612469 0.144 Uiso 1 1 calc R U . . .
H45C H 0.812579 0.754772 0.565583 0.144 Uiso 1 1 calc R U . . .
C46 C 0.84233(15) 0.5803(4) 0.4039(2) 0.0494(12) Uani 1 1 d . . . . .
C47 C 0.84140(16) 0.4908(4) 0.4389(3) 0.0592(14) Uani 1 1 d . . . . .
C48 C 0.84393(18) 0.3932(5) 0.4145(3) 0.0735(18) Uani 1 1 d . . . . .
H48 H 0.842726 0.332707 0.437284 0.088 Uiso 1 1 calc R U . . .
C49 C 0.8482(2) 0.3815(5) 0.3580(4) 0.081(2) Uani 1 1 d . . . . .
H49 H 0.849959 0.313990 0.342363 0.098 Uiso 1 1 calc R U . . .
C50 C 0.84972(17) 0.4698(5) 0.3245(3) 0.0700(17) Uani 1 1 d . . . . .
H50 H 0.853423 0.462190 0.286283 0.084 Uiso 1 1 calc R U . . .
C51 C 0.84595(17) 0.5691(4) 0.3460(3) 0.0614(15) Uani 1 1 d . . . . .
C52 C 0.8453(2) 0.6629(5) 0.3066(3) 0.0734(17) Uani 1 1 d . . . . .
H52 H 0.849404 0.726525 0.332483 0.088 Uiso 1 1 calc R U . . .
C53 C 0.8787(3) 0.6619(8) 0.2769(4) 0.132(3) Uani 1 1 d . . . . .
H53A H 0.905586 0.651717 0.307510 0.198 Uiso 1 1 calc R U . . .
H53B H 0.878563 0.728505 0.256359 0.198 Uiso 1 1 calc R U . . .
H53C H 0.873479 0.604880 0.247669 0.198 Uiso 1 1 calc R U . . .
C54 C 0.8025(3) 0.6724(6) 0.2578(3) 0.104(3) Uani 1 1 d . . . . .
H54A H 0.801524 0.736672 0.234720 0.156 Uiso 1 1 calc R U . . .
H54B H 0.780831 0.674412 0.276996 0.156 Uiso 1 1 calc R U . . .
H54C H 0.798050 0.612224 0.230733 0.156 Uiso 1 1 calc R U . . .
C55 C 0.83782(18) 0.5005(5) 0.5012(3) 0.0676(16) Uani 1 1 d . . . . .
H55 H 0.846773 0.572704 0.515780 0.081 Uiso 1 1 calc R U . . .
C56 C 0.7928(2) 0.4877(8) 0.5010(4) 0.124(3) Uani 1 1 d . U . . .
H56A H 0.775824 0.543556 0.477051 0.187 Uiso 1 1 calc R U . . .
H56B H 0.791927 0.491278 0.542263 0.187 Uiso 1 1 calc R U . . .
H56C H 0.782203 0.419931 0.483456 0.187 Uiso 1 1 calc R U . . .
C57 C 0.8654(2) 0.4247(6) 0.5465(3) 0.101(2) Uani 1 1 d . . . . .
H57A H 0.853057 0.354935 0.539993 0.152 Uiso 1 1 calc R U . . .
H57B H 0.868115 0.448030 0.587319 0.152 Uiso 1 1 calc R U . . .
H57C H 0.892740 0.422483 0.541145 0.152 Uiso 1 1 calc R U . . .
C58 C 0.92849(16) 0.6459(4) 0.4636(3) 0.0648(14) Uani 1 1 d D . . . .
H58A H 0.938121 0.650655 0.428085 0.078 Uiso 0.5 1 calc R U P B 1
H58B H 0.908655 0.587318 0.456822 0.078 Uiso 0.5 1 calc R U P B 1
C59 C 0.9659(3) 0.6210(11) 0.5193(4) 0.063(2) Uani 0.5 1 d DG U P C 1
C60 C 1.0060(3) 0.6310(12) 0.5172(4) 0.066(2) Uani 0.5 1 d G U P C 1
H60 H 1.010606 0.654843 0.481536 0.080 Uiso 0.5 1 calc R U P C 1
C61 C 1.0393(2) 0.6061(10) 0.5673(4) 0.074(2) Uani 0.5 1 d G U P C 1
H61 H 1.066669 0.612961 0.565895 0.089 Uiso 0.5 1 calc R U P C 1
C62 C 1.0325(2) 0.5712(9) 0.6195(4) 0.077(3) Uani 0.5 1 d G U P C 1
H62 H 1.055251 0.554222 0.653771 0.093 Uiso 0.5 1 calc R U P C 1
C63 C 0.9924(3) 0.5612(8) 0.6216(4) 0.076(3) Uani 0.5 1 d G U P C 1
H63 H 0.987769 0.537364 0.657287 0.091 Uiso 0.5 1 calc R U P C 1
C64 C 0.9591(2) 0.5861(9) 0.5715(5) 0.070(2) Uani 0.5 1 d G U P C 1
H64 H 0.931705 0.579245 0.572928 0.084 Uiso 0.5 1 calc R U P C 1
C65 C 0.93374(17) 0.8353(4) 0.4836(3) 0.0677(16) Uani 1 1 d . . . . .
H65A H 0.953682 0.825534 0.524312 0.081 Uiso 1 1 calc R U . . .
H65B H 0.916774 0.897377 0.484836 0.081 Uiso 1 1 calc R U . . .
C66 C 0.95724(18) 0.8555(5) 0.4403(4) 0.0721(18) Uani 1 1 d . . . . .
C67 C 0.9387(2) 0.8531(7) 0.3790(4) 0.100(2) Uani 1 1 d . . . . .
H67 H 0.910415 0.834068 0.362894 0.120 Uiso 1 1 calc R U . . .
C68 C 0.9612(3) 0.8788(9) 0.3401(4) 0.131(3) Uani 1 1 d . . . . .
H68 H 0.948285 0.877022 0.297790 0.158 Uiso 1 1 calc R U . . .
C69 C 1.0016(3) 0.9060(9) 0.3633(6) 0.143(4) Uani 1 1 d . . . . .
H69 H 1.016988 0.922260 0.336993 0.172 Uiso 1 1 calc R U . . .
C70 C 1.0205(3) 0.9104(7) 0.4242(5) 0.112(3) Uani 1 1 d . . . . .
H70 H 1.048587 0.930992 0.440001 0.135 Uiso 1 1 calc R U . . .
C71 C 0.9988(2) 0.8853(5) 0.4621(4) 0.085(2) Uani 1 1 d . . . . .
H71 H 1.012180 0.888002 0.504251 0.102 Uiso 1 1 calc R U . . .
C72 C 0.61943(15) 0.7543(4) 0.4570(2) 0.0465(11) Uani 1 1 d . . . . .
C73 C 0.60990(16) 0.6009(4) 0.3870(3) 0.0559(14) Uani 1 1 d . . . . .
C74 C 0.59064(18) 0.5952(5) 0.3237(3) 0.0696(17) Uani 1 1 d . . . . .
C75 C 0.5756(2) 0.5001(6) 0.2984(3) 0.091(2) Uani 1 1 d . . . . .
H75 H 0.562733 0.495968 0.256176 0.110 Uiso 1 1 calc R U . . .
C76 C 0.5786(2) 0.4130(6) 0.3316(4) 0.093(2) Uani 1 1 d . . . . .
H76 H 0.567040 0.349241 0.313178 0.112 Uiso 1 1 calc R U . . .
C77 C 0.5985(2) 0.4175(5) 0.3924(4) 0.079(2) Uani 1 1 d . . . . .
H77 H 0.601331 0.355233 0.415298 0.095 Uiso 1 1 calc R U . . .
C78 C 0.61468(17) 0.5103(4) 0.4219(3) 0.0589(14) Uani 1 1 d . . . . .
C79 C 0.63901(19) 0.5085(4) 0.4880(3) 0.0688(16) Uani 1 1 d . . . . .
H79 H 0.635613 0.578420 0.504767 0.083 Uiso 1 1 calc R U . . .
C80 C 0.6849(2) 0.4950(7) 0.4959(4) 0.105(2) Uani 1 1 d . . . . .
H80A H 0.689596 0.425695 0.481585 0.157 Uiso 1 1 calc R U . . .
H80B H 0.700919 0.501974 0.538471 0.157 Uiso 1 1 calc R U . . .
H80C H 0.693653 0.548525 0.472639 0.157 Uiso 1 1 calc R U . . .
C81 C 0.6243(3) 0.4276(5) 0.5238(4) 0.103(3) Uani 1 1 d . . . . .
H81A H 0.594918 0.438294 0.518183 0.155 Uiso 1 1 calc R U . . .
H81B H 0.640103 0.434542 0.566483 0.155 Uiso 1 1 calc R U . . .
H81C H 0.628500 0.357664 0.509854 0.155 Uiso 1 1 calc R U . . .
C82 C 0.5859(2) 0.6905(6) 0.2843(3) 0.083(2) Uani 1 1 d . . . . .
H82 H 0.598828 0.750203 0.311050 0.099 Uiso 1 1 calc R U . . .
C83 C 0.5408(3) 0.7190(7) 0.2535(4) 0.116(3) Uani 1 1 d . . . . .
H83A H 0.527075 0.662192 0.226716 0.175 Uiso 1 1 calc R U . . .
H83B H 0.539312 0.783071 0.230122 0.175 Uiso 1 1 calc R U . . .
H83C H 0.527115 0.730128 0.283965 0.175 Uiso 1 1 calc R U . . .
C84 C 0.6094(3) 0.6783(8) 0.2387(4) 0.127(3) Uani 1 1 d . . . . .
H84A H 0.638299 0.660900 0.259847 0.191 Uiso 1 1 calc R U . . .
H84B H 0.608091 0.743833 0.216638 0.191 Uiso 1 1 calc R U . . .
H84C H 0.596789 0.622324 0.210357 0.191 Uiso 1 1 calc R U . . .
C85 C 0.65625(14) 0.8930(4) 0.5303(2) 0.0488(12) Uani 1 1 d . . . . .
C86 C 0.67597(16) 0.8567(4) 0.5899(3) 0.0568(14) Uani 1 1 d . . . . .
C87 C 0.68414(18) 0.9301(6) 0.6362(3) 0.0730(18) Uani 1 1 d . . . . .
H87 H 0.696452 0.907162 0.676371 0.088 Uiso 1 1 calc R U . . .
C88 C 0.67525(19) 1.0321(6) 0.6261(3) 0.081(2) Uani 1 1 d . . . . .
H88 H 0.681889 1.079868 0.658651 0.098 Uiso 1 1 calc R U . . .
C89 C 0.65650(19) 1.0669(5) 0.5683(3) 0.0745(18) Uani 1 1 d . . . . .
H89 H 0.650343 1.139034 0.561614 0.089 Uiso 1 1 calc R U . . .
C90 C 0.64619(16) 0.9981(4) 0.5187(3) 0.0596(14) Uani 1 1 d . . . . .
C91 C 0.62435(18) 1.0392(4) 0.4566(3) 0.0640(15) Uani 1 1 d . . . . .
H91 H 0.617383 0.978163 0.428676 0.077 Uiso 1 1 calc R U . . .
C92 C 0.5838(2) 1.0939(5) 0.4537(3) 0.0822(19) Uani 1 1 d . . . . .
H92A H 0.565482 1.044456 0.464740 0.123 Uiso 1 1 calc R U . . .
H92B H 0.570305 1.119229 0.412735 0.123 Uiso 1 1 calc R U . . .
H92C H 0.589584 1.152916 0.481637 0.123 Uiso 1 1 calc R U . . .
C93 C 0.6520(2) 1.1128(5) 0.4345(3) 0.088(2) Uani 1 1 d . . . . .
H93A H 0.660686 1.171415 0.462473 0.131 Uiso 1 1 calc R U . . .
H93B H 0.636493 1.139300 0.394533 0.131 Uiso 1 1 calc R U . . .
H93C H 0.676373 1.074759 0.432323 0.131 Uiso 1 1 calc R U . . .
C94 C 0.68681(17) 0.7427(5) 0.6023(3) 0.0595(14) Uani 1 1 d . . . . .
H94 H 0.667542 0.701919 0.568675 0.071 Uiso 1 1 calc R U . . .
C95 C 0.6814(2) 0.7023(6) 0.6606(3) 0.087(2) Uani 1 1 d . . . . .
H95A H 0.702351 0.733617 0.694984 0.130 Uiso 1 1 calc R U . . .
H95B H 0.684405 0.626200 0.662369 0.130 Uiso 1 1 calc R U . . .
H95C H 0.653805 0.721027 0.661908 0.130 Uiso 1 1 calc R U . . .
C96 C 0.73089(19) 0.7215(5) 0.6007(3) 0.0745(17) Uani 1 1 d . . . . .
H96A H 0.732651 0.740021 0.561029 0.112 Uiso 1 1 calc R U . . .
H96B H 0.737463 0.647442 0.608514 0.112 Uiso 1 1 calc R U . . .
H96C H 0.750607 0.763715 0.631492 0.112 Uiso 1 1 calc R U . . .
C97 C 0.57709(16) 0.7933(4) 0.5250(2) 0.0560(13) Uani 1 1 d . . . . .
H97A H 0.561426 0.859120 0.513427 0.067 Uiso 1 1 calc R U . . .
H97B H 0.604333 0.810677 0.554133 0.067 Uiso 1 1 calc R U . . .
C98 C 0.55429(17) 0.7230(4) 0.5548(3) 0.0585(14) Uani 1 1 d . . . . .
C99 C 0.5714(2) 0.6286(5) 0.5800(3) 0.0773(19) Uani 1 1 d . . . . .
H99 H 0.597313 0.607299 0.576684 0.093 Uiso 1 1 calc R U . . .
C100 C 0.5517(2) 0.5662(5) 0.6091(3) 0.089(2) Uani 1 1 d . . . . .
H100 H 0.564175 0.502706 0.626550 0.107 Uiso 1 1 calc R U . . .
C101 C 0.5137(2) 0.5941(6) 0.6137(3) 0.0808(19) Uani 1 1 d . . . . .
H101 H 0.499256 0.548748 0.632185 0.097 Uiso 1 1 calc R U . . .
C102 C 0.4976(2) 0.6867(5) 0.5915(3) 0.0735(17) Uani 1 1 d . . . . .
H102 H 0.471999 0.707882 0.595790 0.088 Uiso 1 1 calc R U . . .
C103 C 0.51745(17) 0.7517(5) 0.5626(3) 0.0629(14) Uani 1 1 d . . . . .
H103 H 0.505506 0.817197 0.547882 0.075 Uiso 1 1 calc R U . . .
C104 C 0.54558(17) 0.7014(5) 0.4288(3) 0.0709(17) Uani 1 1 d . . . . .
H10A H 0.537607 0.638952 0.447385 0.085 Uiso 1 1 calc R U . . .
H10B H 0.551198 0.678762 0.391787 0.085 Uiso 1 1 calc R U . . .
C105 C 0.50944(18) 0.7785(5) 0.4119(3) 0.0642(15) Uani 1 1 d . . . . .
C106 C 0.47144(17) 0.7480(6) 0.4150(3) 0.0700(16) Uani 1 1 d . . . . .
H106 H 0.468066 0.679187 0.427745 0.084 Uiso 1 1 calc R U . . .
C107 C 0.4387(2) 0.8143(7) 0.4004(3) 0.092(2) Uani 1 1 d . U . . .
H107 H 0.412819 0.790850 0.402476 0.111 Uiso 1 1 calc R U . . .
C108 C 0.4427(2) 0.9155(8) 0.3824(3) 0.099(3) Uani 1 1 d . . . . .
H108 H 0.419879 0.962165 0.372714 0.118 Uiso 1 1 calc R U . . .
C109 C 0.4800(3) 0.9463(7) 0.3789(3) 0.099(2) Uani 1 1 d . . . . .
H109 H 0.483133 1.015287 0.366127 0.119 Uiso 1 1 calc R U . . .
C110 C 0.5139(2) 0.8785(6) 0.3938(3) 0.0772(18) Uani 1 1 d . . . . .
H110 H 0.539779 0.901434 0.391306 0.093 Uiso 1 1 calc R U . . .
N1 N 0.84562(12) 0.8386(3) 0.46545(19) 0.0480(10) Uani 1 1 d . . . . .
N2 N 0.83653(12) 0.6793(3) 0.42680(18) 0.0459(10) Uani 1 1 d . . . . .
N3 N 0.90666(12) 0.7435(3) 0.4683(2) 0.0555(11) Uani 1 1 d . . . . .
N4 N 0.65068(12) 0.8200(3) 0.48220(18) 0.0460(10) Uani 1 1 d . . . . .
N5 N 0.62719(13) 0.6982(3) 0.4124(2) 0.0523(10) Uani 1 1 d . . . . .
N6 N 0.58340(12) 0.7455(3) 0.4705(2) 0.0524(10) Uani 1 1 d . . . . .
C59A C 0.9679(3) 0.6344(15) 0.5116(6) 0.064(2) Uani 0.395(7) 1 d DG U P C 2
C60A C 1.0045(4) 0.6375(16) 0.4975(5) 0.067(2) Uani 0.395(7) 1 d G U P C 2
H60A H 1.003817 0.650536 0.457296 0.080 Uiso 0.395(7) 1 calc R U P C 2
C61A C 1.0420(3) 0.6217(13) 0.5421(5) 0.075(3) Uani 0.395(7) 1 d G U P C 2
H61A H 1.067042 0.623894 0.532377 0.091 Uiso 0.395(7) 1 calc R U P C 2
C62A C 1.0430(3) 0.6027(12) 0.6008(5) 0.081(3) Uani 0.395(7) 1 d G U P C 2
H62A H 1.068681 0.591883 0.631303 0.097 Uiso 0.395(7) 1 calc R U P C 2
C63A C 1.0064(3) 0.5995(11) 0.6150(5) 0.080(3) Uani 0.395(7) 1 d G U P C 2
H63A H 1.007095 0.586514 0.655149 0.096 Uiso 0.395(7) 1 calc R U P C 2
C64A C 0.9689(3) 0.6153(12) 0.5704(7) 0.071(3) Uani 0.395(7) 1 d G U P C 2
H64A H 0.943870 0.613155 0.580069 0.085 Uiso 0.395(7) 1 calc R U P C 2
C19A C 0.7137(3) 0.4846(5) 0.3302(5) 0.0670(18) Uani 0.546(11) 1 d DG U P A 2
C20A C 0.7454(3) 0.4352(8) 0.3151(6) 0.072(2) Uani 0.546(11) 1 d G U P A 2
H20A H 0.771245 0.469032 0.322237 0.087 Uiso 0.546(11) 1 calc R U P A 2
C21A C 0.7392(3) 0.3362(8) 0.2897(5) 0.080(2) Uani 0.546(11) 1 d G U P A 2
H21A H 0.760786 0.302396 0.279375 0.097 Uiso 0.546(11) 1 calc R U P A 2
C22A C 0.7013(3) 0.2866(6) 0.2793(5) 0.087(2) Uani 0.546(11) 1 d G U P A 2
H22A H 0.697073 0.218967 0.261863 0.104 Uiso 0.546(11) 1 calc R U P A 2
C23A C 0.6697(3) 0.3360(7) 0.2943(6) 0.088(2) Uani 0.546(11) 1 d G U P A 2
H23A H 0.643818 0.302175 0.287214 0.106 Uiso 0.546(11) 1 calc R U P A 2
C24A C 0.6759(3) 0.4350(7) 0.3198(5) 0.079(2) Uani 0.546(11) 1 d G U P A 2
H24A H 0.654277 0.468811 0.330077 0.095 Uiso 0.546(11) 1 calc R U P A 2

loop_
_atom_site_aniso_label
_atom_site_aniso_U_11
_atom_site_aniso_U_22
_atom_site_aniso_U_33
_atom_site_aniso_U_23
_atom_site_aniso_U_13
_atom_site_aniso_U_12
Lu1 0.01423(16) 0.02121(16) 0.02764(18) 0.00367(12) 0.00921(12) 0.00148(12)
Lu2 0.01309(15) 0.02090(16) 0.02726(17) 0.00222(12) 0.00838(12) -0.00087(12)
C1 0.048(3) 0.059(3) 0.053(3) 0.007(2) 0.013(2) 0.002(2)
C2 0.044(3) 0.053(3) 0.058(3) 0.008(2) 0.015(2) 0.000(2)
C3 0.054(3) 0.050(3) 0.057(3) 0.006(2) 0.017(3) 0.000(3)
C4 0.054(3) 0.061(3) 0.054(3) 0.010(3) 0.020(3) 0.001(3)
C5 0.050(3) 0.069(4) 0.065(4) 0.005(3) 0.017(3) 0.006(3)
C6 0.060(4) 0.091(5) 0.077(4) 0.010(4) 0.020(3) 0.015(3)
C7 0.063(4) 0.122(6) 0.079(5) 0.014(4) 0.018(4) 0.027(4)
C8 0.079(5) 0.103(6) 0.089(5) 0.013(4) 0.010(4) 0.034(4)
C9 0.087(5) 0.085(5) 0.107(6) 0.029(4) 0.013(4) 0.016(4)
C10 0.064(4) 0.071(4) 0.081(4) 0.021(3) 0.003(3) 0.003(3)
C11 0.072(4) 0.051(3) 0.069(4) 0.008(3) 0.029(3) 0.006(3)
C12 0.085(4) 0.066(4) 0.065(4) 0.018(3) 0.017(3) -0.010(3)
C13 0.127(7) 0.088(5) 0.083(5) 0.015(4) 0.044(5) -0.021(5)
C14 0.158(8) 0.083(5) 0.092(6) 0.017(4) 0.077(6) -0.001(5)
C15 0.127(7) 0.095(5) 0.144(8) 0.031(5) 0.101(6) 0.021(5)
C16 0.079(5) 0.085(5) 0.112(6) 0.034(4) 0.057(4) 0.018(4)
C17 0.048(3) 0.044(3) 0.064(3) -0.005(2) 0.020(2) -0.002(2)
C18 0.049(3) 0.050(2) 0.062(3) -0.003(2) 0.024(3) -0.005(2)
C19 0.064(4) 0.057(3) 0.090(4) -0.018(3) 0.035(3) -0.011(3)
C20 0.079(5) 0.064(3) 0.106(5) -0.023(4) 0.047(4) -0.020(3)
C21 0.083(5) 0.066(4) 0.115(5) -0.027(4) 0.046(4) -0.020(4)
C22 0.080(5) 0.065(4) 0.113(5) -0.029(4) 0.042(4) -0.016(3)
C23 0.077(4) 0.063(3) 0.106(5) -0.026(3) 0.040(4) -0.011(3)
C24 0.068(4) 0.058(3) 0.092(5) -0.016(3) 0.037(3) -0.007(3)
C25 0.046(3) 0.048(3) 0.055(3) 0.000(2) 0.015(2) 0.001(2)
C26 0.040(3) 0.045(3) 0.058(3) -0.004(2) 0.016(2) -0.003(2)
C27 0.047(3) 0.046(3) 0.070(4) -0.005(3) 0.024(3) -0.001(2)
C28 0.097(5) 0.058(4) 0.077(4) -0.008(3) 0.029(4) -0.005(3)
C29 0.121(6) 0.056(4) 0.091(5) -0.027(4) 0.040(5) -0.006(4)
C30 0.094(5) 0.058(4) 0.094(5) -0.026(4) 0.028(4) -0.010(3)
C31 0.108(6) 0.070(4) 0.069(4) -0.016(3) 0.016(4) 0.000(4)
C32 0.086(4) 0.055(3) 0.068(4) -0.008(3) 0.022(3) 0.004(3)
C33 0.041(3) 0.045(3) 0.054(3) 0.001(2) 0.015(2) -0.001(2)
C34 0.040(3) 0.064(4) 0.071(4) -0.021(3) 0.027(3) -0.009(2)
C35 0.050(3) 0.091(5) 0.073(4) -0.026(4) 0.027(3) -0.007(3)
C36 0.065(4) 0.137(7) 0.083(5) -0.043(5) 0.040(4) -0.025(4)
C37 0.083(5) 0.107(6) 0.117(6) -0.048(5) 0.053(4) -0.027(4)
C38 0.078(5) 0.076(5) 0.162(9) -0.041(5) 0.064(6) -0.020(4)
C39 0.059(4) 0.044(3) 0.119(6) -0.026(3) 0.042(4) -0.011(3)
C40 0.085(5) 0.047(3) 0.146(7) 0.002(4) 0.057(5) -0.001(3)
C41 0.094(5) 0.067(4) 0.187(8) 0.026(5) 0.072(5) 0.008(4)
C42 0.070(4) 0.050(4) 0.186(8) 0.009(4) 0.036(5) 0.002(3)
C43 0.059(4) 0.118(6) 0.059(4) 0.002(4) 0.023(3) 0.014(4)
C44 0.104(6) 0.210(10) 0.058(4) -0.022(5) 0.015(4) 0.048(6)
C45 0.079(5) 0.110(6) 0.109(6) 0.032(5) 0.044(4) 0.021(4)
C46 0.040(3) 0.047(3) 0.061(3) -0.002(2) 0.015(2) 0.007(2)
C47 0.052(3) 0.043(3) 0.077(4) -0.005(3) 0.014(3) -0.004(2)
C48 0.064(4) 0.047(3) 0.096(5) -0.001(3) 0.007(3) 0.010(3)
C49 0.077(4) 0.053(4) 0.099(5) -0.016(4) 0.007(4) 0.008(3)
C50 0.056(4) 0.071(4) 0.073(4) -0.018(3) 0.005(3) 0.013(3)
C51 0.053(3) 0.064(4) 0.065(4) -0.009(3) 0.015(3) 0.006(3)
C52 0.088(5) 0.079(4) 0.055(4) 0.002(3) 0.025(3) -0.003(3)
C53 0.180(10) 0.140(8) 0.120(7) 0.003(6) 0.109(7) 0.007(7)
C54 0.126(7) 0.093(5) 0.068(5) 0.000(4) -0.006(4) 0.022(5)
C55 0.069(4) 0.056(3) 0.081(4) 0.017(3) 0.029(3) -0.001(3)
C56 0.084(5) 0.187(9) 0.111(6) 0.062(6) 0.042(5) 0.016(5)
C57 0.086(5) 0.117(6) 0.092(5) 0.021(5) 0.017(4) 0.027(4)
C58 0.041(2) 0.062(3) 0.085(3) -0.014(3) 0.012(2) 0.008(2)
C59 0.040(3) 0.060(5) 0.084(4) -0.021(4) 0.010(3) 0.006(3)
C60 0.039(3) 0.064(4) 0.088(5) -0.019(5) 0.009(3) 0.006(3)
C61 0.044(3) 0.078(5) 0.090(5) -0.017(4) 0.006(3) 0.010(3)
C62 0.046(4) 0.085(6) 0.090(5) -0.014(4) 0.005(4) 0.007(4)
C63 0.048(4) 0.080(6) 0.089(4) -0.015(4) 0.006(3) 0.002(4)
C64 0.045(4) 0.073(5) 0.086(4) -0.016(4) 0.011(3) 0.004(4)
C65 0.044(3) 0.058(3) 0.108(5) -0.015(3) 0.034(3) -0.001(3)
C66 0.050(3) 0.062(4) 0.114(6) -0.002(4) 0.041(4) -0.003(3)
C67 0.068(5) 0.131(7) 0.104(6) 0.035(5) 0.031(4) -0.005(4)
C68 0.105(7) 0.184(10) 0.111(7) 0.042(7) 0.044(6) -0.019(7)
C69 0.117(8) 0.182(11) 0.158(10) 0.024(8) 0.084(8) -0.030(7)
C70 0.082(6) 0.118(7) 0.160(9) -0.011(6) 0.072(6) -0.029(5)
C71 0.061(4) 0.076(4) 0.130(6) -0.009(4) 0.047(4) -0.015(3)
C72 0.043(3) 0.041(3) 0.055(3) -0.002(2) 0.016(2) 0.000(2)
C73 0.049(3) 0.060(3) 0.069(4) -0.015(3) 0.035(3) -0.016(3)
C74 0.066(4) 0.082(4) 0.071(4) -0.022(3) 0.036(3) -0.039(3)
C75 0.096(5) 0.106(6) 0.086(5) -0.034(4) 0.048(4) -0.056(4)
C76 0.097(5) 0.092(5) 0.113(6) -0.051(5) 0.066(5) -0.047(4)
C77 0.081(4) 0.060(4) 0.119(6) -0.019(4) 0.062(4) -0.022(3)
C78 0.058(3) 0.051(3) 0.079(4) -0.010(3) 0.038(3) -0.010(3)
C79 0.075(4) 0.048(3) 0.091(5) 0.004(3) 0.038(4) 0.002(3)
C80 0.076(5) 0.113(6) 0.124(7) 0.021(5) 0.029(5) 0.012(4)
C81 0.143(7) 0.066(4) 0.115(6) 0.016(4) 0.061(6) -0.002(4)
C82 0.079(5) 0.106(5) 0.059(4) -0.007(4) 0.017(3) -0.043(4)
C83 0.088(6) 0.157(8) 0.093(6) 0.011(5) 0.013(5) -0.045(5)
C84 0.125(7) 0.191(9) 0.083(6) -0.007(6) 0.057(5) -0.056(7)
C85 0.038(3) 0.055(3) 0.056(3) -0.006(3) 0.018(2) -0.004(2)
C86 0.044(3) 0.068(4) 0.059(3) -0.011(3) 0.017(3) -0.006(3)
C87 0.053(4) 0.091(5) 0.071(4) -0.024(4) 0.015(3) 0.002(3)
C88 0.059(4) 0.094(5) 0.085(5) -0.043(4) 0.013(4) 0.004(4)
C89 0.056(4) 0.066(4) 0.102(5) -0.025(4) 0.027(4) -0.003(3)
C90 0.048(3) 0.052(3) 0.085(4) -0.014(3) 0.030(3) 0.000(2)
C91 0.064(4) 0.050(3) 0.081(4) 0.000(3) 0.026(3) 0.004(3)
C92 0.072(4) 0.076(4) 0.097(5) 0.001(4) 0.024(4) 0.018(3)
C93 0.105(5) 0.062(4) 0.112(6) 0.004(4) 0.058(5) 0.000(4)
C94 0.046(3) 0.077(4) 0.056(3) 0.004(3) 0.017(3) 0.003(3)
C95 0.082(5) 0.111(6) 0.075(4) 0.020(4) 0.038(4) 0.010(4)
C96 0.062(4) 0.081(4) 0.086(5) 0.015(3) 0.030(3) 0.013(3)
C97 0.046(3) 0.065(3) 0.062(3) -0.003(3) 0.025(3) -0.003(3)
C98 0.051(3) 0.059(3) 0.070(4) 0.002(3) 0.027(3) -0.001(3)
C99 0.072(4) 0.069(4) 0.108(5) 0.023(4) 0.054(4) 0.016(3)
C100 0.102(6) 0.072(4) 0.108(6) 0.017(4) 0.054(5) 0.003(4)
C101 0.078(4) 0.080(5) 0.100(5) 0.015(4) 0.050(4) -0.001(4)
C102 0.062(4) 0.093(5) 0.077(4) 0.017(4) 0.038(3) 0.003(3)
C103 0.055(3) 0.073(4) 0.068(4) 0.007(3) 0.029(3) 0.003(3)
C104 0.047(3) 0.083(4) 0.085(4) -0.023(3) 0.024(3) -0.012(3)
C105 0.053(3) 0.088(5) 0.054(3) -0.008(3) 0.020(3) -0.009(3)
C106 0.040(3) 0.109(5) 0.061(4) -0.011(3) 0.016(3) -0.005(3)
C107 0.061(4) 0.129(6) 0.086(5) -0.013(4) 0.021(3) 0.006(4)
C108 0.059(5) 0.145(8) 0.084(5) -0.004(5) 0.012(4) 0.033(5)
C109 0.089(6) 0.123(6) 0.075(5) 0.025(4) 0.012(4) 0.028(5)
C110 0.062(4) 0.102(5) 0.072(4) 0.016(4) 0.027(3) 0.001(4)
N1 0.042(2) 0.042(2) 0.065(3) -0.007(2) 0.024(2) -0.0001(18)
N2 0.043(2) 0.041(2) 0.055(2) -0.0023(18) 0.0162(19) 0.0002(17)
N3 0.036(2) 0.049(2) 0.085(3) -0.009(2) 0.024(2) 0.0024(19)
N4 0.040(2) 0.043(2) 0.057(3) -0.0088(19) 0.0171(19) -0.0041(17)
N5 0.046(2) 0.053(3) 0.065(3) -0.008(2) 0.027(2) -0.010(2)
N6 0.038(2) 0.059(3) 0.063(3) -0.004(2) 0.020(2) -0.0060(19)
C59A 0.042(3) 0.060(5) 0.084(3) -0.018(4) 0.010(3) 0.005(3)
C60A 0.040(3) 0.063(5) 0.090(5) -0.018(5) 0.009(3) 0.005(3)
C61A 0.043(3) 0.073(5) 0.098(5) -0.015(5) 0.006(4) 0.011(4)
C62A 0.048(4) 0.085(6) 0.096(5) -0.014(5) 0.002(4) 0.010(4)
C63A 0.050(4) 0.086(6) 0.091(4) -0.017(4) 0.004(3) 0.008(4)
C64A 0.047(4) 0.073(5) 0.084(3) -0.016(4) 0.009(3) 0.004(4)
C19A 0.066(3) 0.054(3) 0.089(4) -0.015(3) 0.035(3) -0.009(2)
C20A 0.068(4) 0.057(3) 0.099(5) -0.021(3) 0.036(3) -0.008(3)
C21A 0.079(4) 0.061(3) 0.107(5) -0.027(3) 0.038(4) -0.011(3)
C22A 0.084(4) 0.065(4) 0.116(5) -0.033(4) 0.039(4) -0.018(3)
C23A 0.081(4) 0.069(4) 0.120(5) -0.033(4) 0.039(4) -0.019(3)
C24A 0.072(4) 0.067(4) 0.108(5) -0.028(4) 0.041(4) -0.018(3)

loop_
_atom_type_symbol
_atom_type_description
_atom_type_scat_dispersion_real
_atom_type_scat_dispersion_imag
_atom_type_scat_source
C C 0.0137 0.0067 'International Tables Vol C Tables 4.2.6.8 and 6.1.1.4'
H H 0.0000 0.0000 'International Tables Vol C Tables 4.2.6.8 and 6.1.1.4'
Lu Lu -21.3766 3.7544 'International Tables Vol C Tables 4.2.6.8 and 6.1.1.4'
N N 0.0241 0.0134 'International Tables Vol C Tables 4.2.6.8 and 6.1.1.4'

loop_
_geom_angle_atom_site_label_1
_geom_angle_atom_site_label_2
_geom_angle_atom_site_label_3
_geom_angle
_geom_angle_site_symmetry_1
_geom_angle_site_symmetry_3
_geom_angle_publ_flag
N1 Lu1 N2 58.13(14) . . ?
N1 Lu1 C4 105.27(17) . . ?
N2 Lu1 C4 115.62(17) . . ?
N1 Lu1 C25 94.71(16) . . ?
N2 Lu1 C25 133.17(16) . . ?
C4 Lu1 C25 107.71(18) . . ?
N1 Lu1 C17 149.07(17) . . ?
N2 Lu1 C17 100.40(16) . . ?
C4 Lu1 C17 104.28(19) . . ?
C25 Lu1 C17 84.83(17) . . ?
N1 Lu1 C3 127.70(16) . . ?
N2 Lu1 C3 142.45(16) . . ?
C4 Lu1 C3 30.50(17) . . ?
C25 Lu1 C3 84.29(17) . . ?
C17 Lu1 C3 83.11(17) . . ?
N1 Lu1 C33 29.23(14) . . ?
N2 Lu1 C33 29.33(14) . . ?
C4 Lu1 C33 109.81(17) . . ?
C25 Lu1 C33 118.62(16) . . ?
C17 Lu1 C33 128.26(16) . . ?
C3 Lu1 C33 139.90(16) . . ?
N1 Lu1 Lu2 138.88(10) . . ?
N2 Lu1 Lu2 139.14(10) . . ?
C4 Lu1 Lu2 96.31(13) . . ?
C25 Lu1 Lu2 44.86(12) . . ?
C17 Lu1 Lu2 44.49(12) . . ?
C3 Lu1 Lu2 65.85(12) . . ?
C33 Lu1 Lu2 153.42(11) . . ?
N5 Lu2 N4 58.47(14) . . ?
N5 Lu2 C1 107.70(17) . . ?
N4 Lu2 C1 113.17(17) . . ?
N5 Lu2 C17 100.61(16) . . ?
N4 Lu2 C17 137.43(16) . . ?
C1 Lu2 C17 108.40(19) . . ?
N5 Lu2 C25 145.84(17) . . ?
N4 Lu2 C25 95.04(16) . . ?
C1 Lu2 C25 102.41(18) . . ?
C17 Lu2 C25 84.54(17) . . ?
N5 Lu2 C2 131.55(16) . . ?
N4 Lu2 C2 137.65(15) . . ?
C1 Lu2 C2 29.94(16) . . ?
C17 Lu2 C2 84.64(17) . . ?
C25 Lu2 C2 82.36(17) . . ?
N5 Lu2 C72 29.73(14) . . ?
N4 Lu2 C72 29.20(14) . . ?
C1 Lu2 C72 109.72(17) . . ?
C17 Lu2 C72 124.88(16) . . ?
C25 Lu2 C72 123.10(16) . . ?
C2 Lu2 C72 139.65(15) . . ?
N5 Lu2 Lu1 144.10(11) . . ?
N4 Lu2 Lu1 135.53(10) . . ?
C1 Lu2 Lu1 95.49(13) . . ?
C17 Lu2 Lu1 44.97(12) . . ?
C25 Lu2 Lu1 44.07(12) . . ?
C2 Lu2 Lu1 65.67(11) . . ?
C72 Lu2 Lu1 154.54(10) . . ?
C2 C1 C5 122.3(5) . . ?
C2 C1 Lu2 89.3(3) . . ?
C5 C1 Lu2 148.3(4) . . ?
C3 C2 C1 174.7(6) . . ?
C3 C2 Lu2 113.9(4) . . ?
C1 C2 Lu2 60.8(3) . . ?
C2 C3 C4 175.8(6) . . ?
C2 C3 Lu1 114.3(4) . . ?
C4 C3 Lu1 61.8(3) . . ?
C3 C4 C11 121.4(5) . . ?
C3 C4 Lu1 87.7(3) . . ?
C11 C4 Lu1 150.7(4) . . ?
C6 C5 C10 117.3(6) . . ?
C6 C5 C1 121.0(5) . . ?
C10 C5 C1 121.7(5) . . ?
C5 C6 C7 122.0(7) . . ?
C5 C6 H6 119.0 . . ?
C7 C6 H6 119.0 . . ?
C8 C7 C6 119.1(7) . . ?
C8 C7 H7 120.4 . . ?
C6 C7 H7 120.4 . . ?
C7 C8 C9 120.4(7) . . ?
C7 C8 H8 119.8 . . ?
C9 C8 H8 119.8 . . ?
C10 C9 C8 119.4(7) . . ?
C10 C9 H9 120.3 . . ?
C8 C9 H9 120.3 . . ?
C9 C10 C5 121.7(7) . . ?
C9 C10 H10 119.1 . . ?
C5 C10 H10 119.1 . . ?
C16 C11 C12 117.3(6) . . ?
C16 C11 C4 120.2(5) . . ?
C12 C11 C4 122.4(6) . . ?
C11 C12 C13 121.3(7) . . ?
C11 C12 H12 119.3 . . ?
C13 C12 H12 119.3 . . ?
C14 C13 C12 121.0(8) . . ?
C14 C13 H13 119.5 . . ?
C12 C13 H13 119.5 . . ?
C13 C14 C15 119.2(7) . . ?
C13 C14 H14 120.4 . . ?
C15 C14 H14 120.4 . . ?
C14 C15 C16 119.7(8) . . ?
C14 C15 H15 120.2 . . ?
C16 C15 H15 120.2 . . ?
C11 C16 C15 121.5(7) . . ?
C11 C16 H16 119.3 . . ?
C15 C16 H16 119.3 . . ?
C18 C17 Lu2 138.5(4) . . ?
C18 C17 Lu1 130.2(4) . . ?
Lu2 C17 Lu1 90.53(17) . . ?
C17 C18 C19A 177.0(7) . . ?
C17 C18 C19 175.3(8) . . ?
C20 C19 C24 120.0 . . ?
C20 C19 C18 119.2(8) . . ?
C24 C19 C18 120.7(8) . . ?
C19 C20 C21 120.0 . . ?
C19 C20 H20 120.0 . . ?
C21 C20 H20 120.0 . . ?
C20 C21 C22 120.0 . . ?
C20 C21 H21 120.0 . . ?
C22 C21 H21 120.0 . . ?
C23 C22 C21 120.0 . . ?
C23 C22 H22 120.0 . . ?
C21 C22 H22 120.0 . . ?
C22 C23 C24 120.0 . . ?
C22 C23 H23 120.0 . . ?
C24 C23 H23 120.0 . . ?
C23 C24 C19 120.0 . . ?
C23 C24 H24 120.0 . . ?
C19 C24 H24 120.0 . . ?
C26 C25 Lu1 137.1(4) . . ?
C26 C25 Lu2 129.8(4) . . ?
Lu1 C25 Lu2 91.07(18) . . ?
C25 C26 C27 177.7(6) . . ?
C28 C27 C32 118.9(5) . . ?
C28 C27 C26 121.4(5) . . ?
C32 C27 C26 119.7(5) . . ?
C27 C28 C29 121.4(7) . . ?
C27 C28 H28 119.3 . . ?
C29 C28 H28 119.3 . . ?
C30 C29 C28 118.1(6) . . ?
C30 C29 H29 120.9 . . ?
C28 C29 H29 120.9 . . ?
C31 C30 C29 120.6(6) . . ?
C31 C30 H30 119.7 . . ?
C29 C30 H30 119.7 . . ?
C30 C31 C32 120.1(7) . . ?
C30 C31 H31 120.0 . . ?
C32 C31 H31 120.0 . . ?
C27 C32 C31 120.9(6) . . ?
C27 C32 H32 119.5 . . ?
C31 C32 H32 119.5 . . ?
N1 C33 N2 110.3(4) . . ?
N1 C33 N3 123.5(4) . . ?
N2 C33 N3 126.1(4) . . ?
N1 C33 Lu1 54.8(2) . . ?
N2 C33 Lu1 56.6(2) . . ?
N3 C33 Lu1 167.2(4) . . ?
C35 C34 C39 120.1(6) . . ?
C35 C34 N1 121.9(5) . . ?
C39 C34 N1 117.7(5) . . ?
C34 C35 C36 117.9(7) . . ?
C34 C35 C43 121.7(5) . . ?
C36 C35 C43 120.1(7) . . ?
C37 C36 C35 121.0(8) . . ?
C37 C36 H36 119.5 . . ?
C35 C36 H36 119.5 . . ?
C38 C37 C36 119.7(8) . . ?
C38 C37 H37 120.1 . . ?
C36 C37 H37 120.1 . . ?
C37 C38 C39 122.8(8) . . ?
C37 C38 H38 118.6 . . ?
C39 C38 H38 118.6 . . ?
C38 C39 C34 118.4(7) . . ?
C38 C39 C40 120.4(7) . . ?
C34 C39 C40 121.2(5) . . ?
C42 C40 C39 113.0(6) . . ?
C42 C40 C41 110.8(6) . . ?
C39 C40 C41 110.9(6) . . ?
C42 C40 H40 107.3 . . ?
C39 C40 H40 107.3 . . ?
C41 C40 H40 107.3 . . ?
C40 C41 H41A 109.5 . . ?
C40 C41 H41B 109.5 . . ?
H41A C41 H41B 109.5 . . ?
C40 C41 H41C 109.5 . . ?
H41A C41 H41C 109.5 . . ?
H41B C41 H41C 109.5 . . ?
C40 C42 H42A 109.5 . . ?
C40 C42 H42B 109.5 . . ?
H42A C42 H42B 109.5 . . ?
C40 C42 H42C 109.5 . . ?
H42A C42 H42C 109.5 . . ?
H42B C42 H42C 109.5 . . ?
C35 C43 C44 113.9(7) . . ?
C35 C43 C45 110.5(5) . . ?
C44 C43 C45 110.8(6) . . ?
C35 C43 H43 107.1 . . ?
C44 C43 H43 107.1 . . ?
C45 C43 H43 107.1 . . ?
C43 C44 H44A 109.5 . . ?
C43 C44 H44B 109.5 . . ?
H44A C44 H44B 109.5 . . ?
C43 C44 H44C 109.5 . . ?
H44A C44 H44C 109.5 . . ?
H44B C44 H44C 109.5 . . ?
C43 C45 H45A 109.5 . . ?
C43 C45 H45B 109.5 . . ?
H45A C45 H45B 109.5 . . ?
C43 C45 H45C 109.5 . . ?
H45A C45 H45C 109.5 . . ?
H45B C45 H45C 109.5 . . ?
C51 C46 N2 121.5(5) . . ?
C51 C46 C47 120.0(5) . . ?
N2 C46 C47 118.3(5) . . ?
C48 C47 C46 118.4(6) . . ?
C48 C47 C55 120.4(5) . . ?
C46 C47 C55 121.2(5) . . ?
C49 C48 C47 121.9(6) . . ?
C49 C48 H48 119.0 . . ?
C47 C48 H48 119.0 . . ?
C48 C49 C50 119.1(6) . . ?
C48 C49 H49 120.4 . . ?
C50 C49 H49 120.4 . . ?
C49 C50 C51 121.2(6) . . ?
C49 C50 H50 119.4 . . ?
C51 C50 H50 119.4 . . ?
C50 C51 C46 119.2(6) . . ?
C50 C51 C52 119.5(6) . . ?
C46 C51 C52 121.2(5) . . ?
C53 C52 C51 113.9(6) . . ?
C53 C52 C54 109.4(6) . . ?
C51 C52 C54 110.1(6) . . ?
C53 C52 H52 107.7 . . ?
C51 C52 H52 107.7 . . ?
C54 C52 H52 107.7 . . ?
C52 C53 H53A 109.5 . . ?
C52 C53 H53B 109.5 . . ?
H53A C53 H53B 109.5 . . ?
C52 C53 H53C 109.5 . . ?
H53A C53 H53C 109.5 . . ?
H53B C53 H53C 109.5 . . ?
C52 C54 H54A 109.5 . . ?
C52 C54 H54B 109.5 . . ?
H54A C54 H54B 109.5 . . ?
C52 C54 H54C 109.5 . . ?
H54A C54 H54C 109.5 . . ?
H54B C54 H54C 109.5 . . ?
C47 C55 C57 113.6(5) . . ?
C47 C55 C56 111.8(6) . . ?
C57 C55 C56 109.2(6) . . ?
C47 C55 H55 107.3 . . ?
C57 C55 H55 107.3 . . ?
C56 C55 H55 107.3 . . ?
C55 C56 H56A 109.5 . . ?
C55 C56 H56B 109.5 . . ?
H56A C56 H56B 109.5 . . ?
C55 C56 H56C 109.5 . . ?
H56A C56 H56C 109.5 . . ?
H56B C56 H56C 109.5 . . ?
C55 C57 H57A 109.5 . . ?
C55 C57 H57B 109.5 . . ?
H57A C57 H57B 109.5 . . ?
C55 C57 H57C 109.5 . . ?
H57A C57 H57C 109.5 . . ?
H57B C57 H57C 109.5 . . ?
C59A C58 N3 113.0(9) . . ?
N3 C58 C59 114.5(7) . . ?
N3 C58 H58A 108.6 . . ?
C59 C58 H58A 108.6 . . ?
N3 C58 H58B 108.6 . . ?
C59 C58 H58B 108.6 . . ?
H58A C58 H58B 107.6 . . ?
C60 C59 C64 120.0 . . ?
C60 C59 C58 120.7(8) . . ?
C64 C59 C58 119.3(8) . . ?
C59 C60 C61 120.0 . . ?
C59 C60 H60 120.0 . . ?
C61 C60 H60 120.0 . . ?
C60 C61 C62 120.0 . . ?
C60 C61 H61 120.0 . . ?
C62 C61 H61 120.0 . . ?
C63 C62 C61 120.0 . . ?
C63 C62 H62 120.0 . . ?
C61 C62 H62 120.0 . . ?
C62 C63 C64 120.0 . . ?
C62 C63 H63 120.0 . . ?
C64 C63 H63 120.0 . . ?
C63 C64 C59 120.0 . . ?
C63 C64 H64 120.0 . . ?
C59 C64 H64 120.0 . . ?
N3 C65 C66 113.6(5) . . ?
N3 C65 H65A 108.8 . . ?
C66 C65 H65A 108.8 . . ?
N3 C65 H65B 108.8 . . ?
C66 C65 H65B 108.8 . . ?
H65A C65 H65B 107.7 . . ?
C67 C66 C71 117.8(7) . . ?
C67 C66 C65 122.3(6) . . ?
C71 C66 C65 119.7(7) . . ?
C66 C67 C68 120.5(8) . . ?
C66 C67 H67 119.7 . . ?
C68 C67 H67 119.7 . . ?
C69 C68 C67 119.6(9) . . ?
C69 C68 H68 120.2 . . ?
C67 C68 H68 120.2 . . ?
C68 C69 C70 120.8(9) . . ?
C68 C69 H69 119.6 . . ?
C70 C69 H69 119.6 . . ?
C71 C70 C69 119.8(8) . . ?
C71 C70 H70 120.1 . . ?
C69 C70 H70 120.1 . . ?
C70 C71 C66 121.5(8) . . ?
C70 C71 H71 119.3 . . ?
C66 C71 H71 119.3 . . ?
N4 C72 N5 110.5(4) . . ?
N4 C72 N6 126.7(4) . . ?
N5 C72 N6 122.8(4) . . ?
N4 C72 Lu2 55.9(2) . . ?
N5 C72 Lu2 55.8(2) . . ?
N6 C72 Lu2 167.4(4) . . ?
C78 C73 C74 119.9(5) . . ?
C78 C73 N5 121.6(5) . . ?
C74 C73 N5 118.3(5) . . ?
C75 C74 C73 118.6(6) . . ?
C75 C74 C82 119.9(6) . . ?
C73 C74 C82 121.5(5) . . ?
C76 C75 C74 122.3(7) . . ?
C76 C75 H75 118.9 . . ?
C74 C75 H75 118.9 . . ?
C75 C76 C77 119.2(6) . . ?
C75 C76 H76 120.4 . . ?
C77 C76 H76 120.4 . . ?
C76 C77 C78 122.6(7) . . ?
C76 C77 H77 118.7 . . ?
C78 C77 H77 118.7 . . ?
C77 C78 C73 117.4(6) . . ?
C77 C78 C79 119.9(6) . . ?
C73 C78 C79 122.5(5) . . ?
C78 C79 C81 114.1(6) . . ?
C78 C79 C80 109.7(5) . . ?
C81 C79 C80 111.1(6) . . ?
C78 C79 H79 107.2 . . ?
C81 C79 H79 107.2 . . ?
C80 C79 H79 107.2 . . ?
C79 C80 H80A 109.5 . . ?
C79 C80 H80B 109.5 . . ?
H80A C80 H80B 109.5 . . ?
C79 C80 H80C 109.5 . . ?
H80A C80 H80C 109.5 . . ?
H80B C80 H80C 109.5 . . ?
C79 C81 H81A 109.5 . . ?
C79 C81 H81B 109.5 . . ?
H81A C81 H81B 109.5 . . ?
C79 C81 H81C 109.5 . . ?
H81A C81 H81C 109.5 . . ?
H81B C81 H81C 109.5 . . ?
C74 C82 C83 112.4(5) . . ?
C74 C82 C84 111.5(7) . . ?
C83 C82 C84 111.5(7) . . ?
C74 C82 H82 107.0 . . ?
C83 C82 H82 107.0 . . ?
C84 C82 H82 107.0 . . ?
C82 C83 H83A 109.5 . . ?
C82 C83 H83B 109.5 . . ?
H83A C83 H83B 109.5 . . ?
C82 C83 H83C 109.5 . . ?
H83A C83 H83C 109.5 . . ?
H83B C83 H83C 109.5 . . ?
C82 C84 H84A 109.5 . . ?
C82 C84 H84B 109.5 . . ?
H84A C84 H84B 109.5 . . ?
C82 C84 H84C 109.5 . . ?
H84A C84 H84C 109.5 . . ?
H84B C84 H84C 109.5 . . ?
C90 C85 C86 121.2(5) . . ?
C90 C85 N4 120.9(5) . . ?
C86 C85 N4 117.6(5) . . ?
C87 C86 C85 117.3(5) . . ?
C87 C86 C94 121.7(5) . . ?
C85 C86 C94 121.0(5) . . ?
C88 C87 C86 122.6(7) . . ?
C88 C87 H87 118.7 . . ?
C86 C87 H87 118.7 . . ?
C87 C88 C89 119.8(6) . . ?
C87 C88 H88 120.1 . . ?
C89 C88 H88 120.1 . . ?
C88 C89 C90 121.7(6) . . ?
C88 C89 H89 119.2 . . ?
C90 C89 H89 119.2 . . ?
C85 C90 C89 117.4(6) . . ?
C85 C90 C91 122.9(5) . . ?
C89 C90 C91 119.7(5) . . ?
C90 C91 C92 111.6(5) . . ?
C90 C91 C93 111.9(5) . . ?
C92 C91 C93 110.2(5) . . ?
C90 C91 H91 107.7 . . ?
C92 C91 H91 107.7 . . ?
C93 C91 H91 107.7 . . ?
C91 C92 H92A 109.5 . . ?
C91 C92 H92B 109.5 . . ?
H92A C92 H92B 109.5 . . ?
C91 C92 H92C 109.5 . . ?
H92A C92 H92C 109.5 . . ?
H92B C92 H92C 109.5 . . ?
C91 C93 H93A 109.5 . . ?
C91 C93 H93B 109.5 . . ?
H93A C93 H93B 109.5 . . ?
C91 C93 H93C 109.5 . . ?
H93A C93 H93C 109.5 . . ?
H93B C93 H93C 109.5 . . ?
C86 C94 C95 114.1(5) . . ?
C86 C94 C96 110.3(5) . . ?
C95 C94 C96 111.0(5) . . ?
C86 C94 H94 107.0 . . ?
C95 C94 H94 107.0 . . ?
C96 C94 H94 107.0 . . ?
C94 C95 H95A 109.5 . . ?
C94 C95 H95B 109.5 . . ?
H95A C95 H95B 109.5 . . ?
C94 C95 H95C 109.5 . . ?
H95A C95 H95C 109.5 . . ?
H95B C95 H95C 109.5 . . ?
C94 C96 H96A 109.5 . . ?
C94 C96 H96B 109.5 . . ?
H96A C96 H96B 109.5 . . ?
C94 C96 H96C 109.5 . . ?
H96A C96 H96C 109.5 . . ?
H96B C96 H96C 109.5 . . ?
N6 C97 C98 112.9(4) . . ?
N6 C97 H97A 109.0 . . ?
C98 C97 H97A 109.0 . . ?
N6 C97 H97B 109.0 . . ?
C98 C97 H97B 109.0 . . ?
H97A C97 H97B 107.8 . . ?
C103 C98 C99 117.1(5) . . ?
C103 C98 C97 122.1(5) . . ?
C99 C98 C97 120.6(5) . . ?
C100 C99 C98 121.0(6) . . ?
C100 C99 H99 119.5 . . ?
C98 C99 H99 119.5 . . ?
C99 C100 C101 120.9(7) . . ?
C99 C100 H100 119.6 . . ?
C101 C100 H100 119.6 . . ?
C102 C101 C100 118.5(6) . . ?
C102 C101 H101 120.7 . . ?
C100 C101 H101 120.7 . . ?
C101 C102 C103 121.4(6) . . ?
C101 C102 H102 119.3 . . ?
C103 C102 H102 119.3 . . ?
C98 C103 C102 121.0(6) . . ?
C98 C103 H103 119.5 . . ?
C102 C103 H103 119.5 . . ?
N6 C104 C105 113.0(5) . . ?
N6 C104 H10A 109.0 . . ?
C105 C104 H10A 109.0 . . ?
N6 C104 H10B 109.0 . . ?
C105 C104 H10B 109.0 . . ?
H10A C104 H10B 107.8 . . ?
C110 C105 C106 118.6(6) . . ?
C110 C105 C104 121.6(5) . . ?
C106 C105 C104 119.8(6) . . ?
C107 C106 C105 121.4(7) . . ?
C107 C106 H106 119.3 . . ?
C105 C106 H106 119.3 . . ?
C106 C107 C108 120.9(7) . . ?
C106 C107 H107 119.6 . . ?
C108 C107 H107 119.6 . . ?
C109 C108 C107 118.2(7) . . ?
C109 C108 H108 120.9 . . ?
C107 C108 H108 120.9 . . ?
C108 C109 C110 121.3(8) . . ?
C108 C109 H109 119.3 . . ?
C110 C109 H109 119.3 . . ?
C105 C110 C109 119.6(7) . . ?
C105 C110 H110 120.2 . . ?
C109 C110 H110 120.2 . . ?
C33 N1 C34 128.9(4) . . ?
C33 N1 Lu1 96.0(3) . . ?
C34 N1 Lu1 133.1(3) . . ?
C33 N2 C46 129.7(4) . . ?
C33 N2 Lu1 94.1(3) . . ?
C46 N2 Lu1 133.8(3) . . ?
C33 N3 C65 121.6(4) . . ?
C33 N3 C58 124.3(4) . . ?
C65 N3 C58 113.8(4) . . ?
C72 N4 C85 130.4(4) . . ?
C72 N4 Lu2 94.9(3) . . ?
C85 N4 Lu2 133.4(3) . . ?
C72 N5 C73 128.8(4) . . ?
C72 N5 Lu2 94.4(3) . . ?
C73 N5 Lu2 135.9(3) . . ?
C72 N6 C104 123.0(4) . . ?
C72 N6 C97 123.2(4) . . ?
C104 N6 C97 113.3(4) . . ?
C60A C59A C64A 120.0 . . ?
C60A C59A C58 119.3(11) . . ?
C64A C59A C58 120.6(11) . . ?
C61A C60A C59A 120.0 . . ?
C61A C60A H60A 120.0 . . ?
C59A C60A H60A 120.0 . . ?
C60A C61A C62A 120.0 . . ?
C60A C61A H61A 120.0 . . ?
C62A C61A H61A 120.0 . . ?
C63A C62A C61A 120.0 . . ?
C63A C62A H62A 120.0 . . ?
C61A C62A H62A 120.0 . . ?
C62A C63A C64A 120.0 . . ?
C62A C63A H63A 120.0 . . ?
C64A C63A H63A 120.0 . . ?
C63A C64A C59A 120.0 . . ?
C63A C64A H64A 120.0 . . ?
C59A C64A H64A 120.0 . . ?
C20A C19A C24A 120.0 . . ?
C20A C19A C18 120.3(7) . . ?
C24A C19A C18 119.6(7) . . ?
C19A C20A C21A 120.0 . . ?
C19A C20A H20A 120.0 . . ?
C21A C20A H20A 120.0 . . ?
C22A C21A C20A 120.0 . . ?
C22A C21A H21A 120.0 . . ?
C20A C21A H21A 120.0 . . ?
C21A C22A C23A 120.0 . . ?
C21A C22A H22A 120.0 . . ?
C23A C22A H22A 120.0 . . ?
C22A C23A C24A 120.0 . . ?
C22A C23A H23A 120.0 . . ?
C24A C23A H23A 120.0 . . ?
C23A C24A C19A 120.0 . . ?
C23A C24A H24A 120.0 . . ?
C19A C24A H24A 120.0 . . ?

loop_
_geom_bond_atom_site_label_1
_geom_bond_atom_site_label_2
_geom_bond_distance
_geom_bond_site_symmetry_2
_geom_bond_publ_flag
Lu1 N1 2.260(4) . ?
Lu1 N2 2.301(4) . ?
Lu1 C4 2.321(5) . ?
Lu1 C25 2.400(5) . ?
Lu1 C17 2.439(5) . ?
Lu1 C3 2.631(5) . ?
Lu1 C33 2.750(5) . ?
Lu1 Lu2 3.4502(4) . ?
Lu2 N5 2.272(4) . ?
Lu2 N4 2.275(4) . ?
Lu2 C1 2.306(5) . ?
Lu2 C17 2.418(5) . ?
Lu2 C25 2.434(5) . ?
Lu2 C2 2.641(5) . ?
Lu2 C72 2.738(5) . ?
C1 C2 1.318(7) . ?
C1 C5 1.476(7) . ?
C2 C3 1.289(7) . ?
C3 C4 1.337(7) . ?
C4 C11 1.469(7) . ?
C5 C6 1.374(8) . ?
C5 C10 1.398(8) . ?
C6 C7 1.399(9) . ?
C6 H6 0.9500 . ?
C7 C8 1.373(10) . ?
C7 H7 0.9500 . ?
C8 C9 1.385(10) . ?
C8 H8 0.9500 . ?
C9 C10 1.379(9) . ?
C9 H9 0.9500 . ?
C10 H10 0.9500 . ?
C11 C16 1.375(8) . ?
C11 C12 1.381(8) . ?
C12 C13 1.384(9) . ?
C12 H12 0.9500 . ?
C13 C14 1.351(11) . ?
C13 H13 0.9500 . ?
C14 C15 1.381(11) . ?
C14 H14 0.9500 . ?
C15 C16 1.396(9) . ?
C15 H15 0.9500 . ?
C16 H16 0.9500 . ?
C17 C18 1.229(7) . ?
C18 C19A 1.425(8) . ?
C18 C19 1.437(9) . ?
C19 C20 1.3900 . ?
C19 C24 1.3900 . ?
C20 C21 1.3900 . ?
C20 H20 0.9500 . ?
C21 C22 1.3900 . ?
C21 H21 0.9500 . ?
C22 C23 1.3900 . ?
C22 H22 0.9500 . ?
C23 C24 1.3900 . ?
C23 H23 0.9500 . ?
C24 H24 0.9500 . ?
C25 C26 1.226(7) . ?
C26 C27 1.445(7) . ?
C27 C28 1.371(8) . ?
C27 C32 1.378(8) . ?
C28 C29 1.405(8) . ?
C28 H28 0.9500 . ?
C29 C30 1.389(10) . ?
C29 H29 0.9500 . ?
C30 C31 1.371(9) . ?
C30 H30 0.9500 . ?
C31 C32 1.379(8) . ?
C31 H31 0.9500 . ?
C32 H32 0.9500 . ?
C33 N1 1.350(6) . ?
C33 N2 1.350(6) . ?
C33 N3 1.370(6) . ?
C34 C35 1.393(8) . ?
C34 C39 1.408(8) . ?
C34 N1 1.415(6) . ?
C35 C36 1.416(9) . ?
C35 C43 1.517(9) . ?
C36 C37 1.379(11) . ?
C36 H36 0.9500 . ?
C37 C38 1.326(11) . ?
C37 H37 0.9500 . ?
C38 C39 1.390(9) . ?
C38 H38 0.9500 . ?
C39 C40 1.531(10) . ?
C40 C42 1.521(9) . ?
C40 C41 1.549(9) . ?
C40 H40 1.0000 . ?
C41 H41A 0.9800 . ?
C41 H41B 0.9800 . ?
C41 H41C 0.9800 . ?
C42 H42A 0.9800 . ?
C42 H42B 0.9800 . ?
C42 H42C 0.9800 . ?
C43 C44 1.528(9) . ?
C43 C45 1.533(9) . ?
C43 H43 1.0000 . ?
C44 H44A 0.9800 . ?
C44 H44B 0.9800 . ?
C44 H44C 0.9800 . ?
C45 H45A 0.9800 . ?
C45 H45B 0.9800 . ?
C45 H45C 0.9800 . ?
C46 C51 1.410(8) . ?
C46 N2 1.416(6) . ?
C46 C47 1.417(7) . ?
C47 C48 1.389(8) . ?
C47 C55 1.511(8) . ?
C48 C49 1.387(9) . ?
C48 H48 0.9500 . ?
C49 C50 1.387(9) . ?
C49 H49 0.9500 . ?
C50 C51 1.390(8) . ?
C50 H50 0.9500 . ?
C51 C52 1.512(8) . ?
C52 C53 1.511(10) . ?
C52 C54 1.550(9) . ?
C52 H52 1.0000 . ?
C53 H53A 0.9800 . ?
C53 H53B 0.9800 . ?
C53 H53C 0.9800 . ?
C54 H54A 0.9800 . ?
C54 H54B 0.9800 . ?
C54 H54C 0.9800 . ?
C55 C57 1.525(9) . ?
C55 C56 1.541(9) . ?
C55 H55 1.0000 . ?
C56 H56A 0.9800 . ?
C56 H56B 0.9800 . ?
C56 H56C 0.9800 . ?
C57 H57A 0.9800 . ?
C57 H57B 0.9800 . ?
C57 H57C 0.9800 . ?
C58 C59A 1.464(9) . ?
C58 N3 1.477(7) . ?
C58 C59 1.544(8) . ?
C58 H58A 0.9900 . ?
C58 H58B 0.9900 . ?
C59 C60 1.3900 . ?
C59 C64 1.3900 . ?
C60 C61 1.3900 . ?
C60 H60 0.9500 . ?
C61 C62 1.3900 . ?
C61 H61 0.9500 . ?
C62 C63 1.3900 . ?
C62 H62 0.9500 . ?
C63 C64 1.3900 . ?
C63 H63 0.9500 . ?
C64 H64 0.9500 . ?
C65 N3 1.469(7) . ?
C65 C66 1.502(9) . ?
C65 H65A 0.9900 . ?
C65 H65B 0.9900 . ?
C66 C67 1.376(10) . ?
C66 C71 1.400(8) . ?
C67 C68 1.407(11) . ?
C67 H67 0.9500 . ?
C68 C69 1.358(13) . ?
C68 H68 0.9500 . ?
C69 C70 1.372(13) . ?
C69 H69 0.9500 . ?
C70 C71 1.362(10) . ?
C70 H70 0.9500 . ?
C71 H71 0.9500 . ?
C72 N4 1.341(6) . ?
C72 N5 1.362(6) . ?
C72 N6 1.367(6) . ?
C73 C78 1.401(8) . ?
C73 C74 1.424(8) . ?
C73 N5 1.428(6) . ?
C74 C75 1.383(9) . ?
C74 C82 1.510(9) . ?
C75 C76 1.346(11) . ?
C75 H75 0.9500 . ?
C76 C77 1.375(10) . ?
C76 H76 0.9500 . ?
C77 C78 1.399(8) . ?
C77 H77 0.9500 . ?
C78 C79 1.510(8) . ?
C79 C81 1.516(9) . ?
C79 C80 1.528(9) . ?
C79 H79 1.0000 . ?
C80 H80A 0.9800 . ?
C80 H80B 0.9800 . ?
C80 H80C 0.9800 . ?
C81 H81A 0.9800 . ?
C81 H81B 0.9800 . ?
C81 H81C 0.9800 . ?
C82 C83 1.523(11) . ?
C82 C84 1.533(10) . ?
C82 H82 1.0000 . ?
C83 H83A 0.9800 . ?
C83 H83B 0.9800 . ?
C83 H83C 0.9800 . ?
C84 H84A 0.9800 . ?
C84 H84B 0.9800 . ?
C84 H84C 0.9800 . ?
C85 C90 1.395(7) . ?
C85 C86 1.425(7) . ?
C85 N4 1.432(6) . ?
C86 C87 1.397(8) . ?
C86 C94 1.513(8) . ?
C87 C88 1.346(9) . ?
C87 H87 0.9500 . ?
C88 C89 1.378(9) . ?
C88 H88 0.9500 . ?
C89 C90 1.414(8) . ?
C89 H89 0.9500 . ?
C90 C91 1.506(8) . ?
C91 C92 1.534(8) . ?
C91 C93 1.536(8) . ?
C91 H91 1.0000 . ?
C92 H92A 0.9800 . ?
C92 H92B 0.9800 . ?
C92 H92C 0.9800 . ?
C93 H93A 0.9800 . ?
C93 H93B 0.9800 . ?
C93 H93C 0.9800 . ?
C94 C95 1.529(8) . ?
C94 C96 1.540(8) . ?
C94 H94 1.0000 . ?
C95 H95A 0.9800 . ?
C95 H95B 0.9800 . ?
C95 H95C 0.9800 . ?
C96 H96A 0.9800 . ?
C96 H96B 0.9800 . ?
C96 H96C 0.9800 . ?
C97 N6 1.494(7) . ?
C97 C98 1.500(7) . ?
C97 H97A 0.9900 . ?
C97 H97B 0.9900 . ?
C98 C103 1.376(7) . ?
C98 C99 1.392(8) . ?
C99 C100 1.361(9) . ?
C99 H99 0.9500 . ?
C100 C101 1.381(9) . ?
C100 H100 0.9500 . ?
C101 C102 1.342(9) . ?
C101 H101 0.9500 . ?
C102 C103 1.379(8) . ?
C102 H102 0.9500 . ?
C103 H103 0.9500 . ?
C104 N6 1.465(7) . ?
C104 C105 1.532(8) . ?
C104 H10A 0.9900 . ?
C104 H10B 0.9900 . ?
C105 C110 1.374(9) . ?
C105 C106 1.378(8) . ?
C106 C107 1.358(10) . ?
C106 H106 0.9500 . ?
C107 C108 1.384(11) . ?
C107 H107 0.9500 . ?
C108 C109 1.361(11) . ?
C108 H108 0.9500 . ?
C109 C110 1.400(10) . ?
C109 H109 0.9500 . ?
C110 H110 0.9500 . ?
C59A C60A 1.3900 . ?
C59A C64A 1.3900 . ?
C60A C61A 1.3900 . ?
C60A H60A 0.9500 . ?
C61A C62A 1.3900 . ?
C61A H61A 0.9500 . ?
C62A C63A 1.3900 . ?
C62A H62A 0.9500 . ?
C63A C64A 1.3900 . ?
C63A H63A 0.9500 . ?
C64A H64A 0.9500 . ?
C19A C20A 1.3900 . ?
C19A C24A 1.3900 . ?
C20A C21A 1.3900 . ?
C20A H20A 0.9500 . ?
C21A C22A 1.3900 . ?
C21A H21A 0.9500 . ?
C22A C23A 1.3900 . ?
C22A H22A 0.9500 . ?
C23A C24A 1.3900 . ?
C23A H23A 0.9500 . ?
C24A H24A 0.9500 . ?
